data_4022978
loop_
_publ_author_name
'Jonathan H. Chong'
'Mark J. MacLachlan'

_publ_section_title
;
 Synthesis and Structural Investigation of New Triptycene-Based
 Ligands: En Route to Shape-Persistent Dendrimers and Macrocycles
 with Large Free Volume
;
_journal_name_full 'Journal of Organic Chemistry'
_journal_page_first 8683
_journal_page_last 8690
_journal_paper_doi 10.1021/jo701297q
_journal_volume 72
_journal_year 2007
_chemical_formula_sum 'C22 H14 N2'
_chemical_formula_weight 306.35
_chemical_name_systematic
;
 ?
;
_space_group_IT_number 2
_symmetry_cell_setting triclinic
_symmetry_space_group_name_Hall '-P 1'
_symmetry_space_group_name_H-M 'P -1'
_atom_sites_solution_hydrogens geom
_atom_sites_solution_primary direct
_atom_sites_solution_secondary difmap
_audit_creation_method SHELXL-97
_cell_angle_alpha 74.642(11)
_cell_angle_beta 77.243(11)
_cell_angle_gamma 61.931(8)
_cell_formula_units_Z 2
_cell_length_a 8.0472(2)
_cell_length_b 8.87180(10)
_cell_length_c 12.4711(8)
_cell_measurement_reflns_used 3878
_cell_measurement_temperature 173(2)
_cell_measurement_theta_max 27.85
_cell_measurement_theta_min 2.65
_cell_volume 752.72(5)
_computing_structure_refinement 'SHELXL-97 (Sheldrick, 1997)'
_diffrn_ambient_temperature 173(2)
_diffrn_measured_fraction_theta_full 0.857
_diffrn_measured_fraction_theta_max 0.857
_diffrn_radiation_monochromator graphite
_diffrn_radiation_source 'fine-focus sealed tube'
_diffrn_radiation_type MoK\a
_diffrn_radiation_wavelength 0.71069
_diffrn_reflns_av_R_equivalents 0.0318
_diffrn_reflns_av_sigmaI/netI 0.0392
_diffrn_reflns_limit_h_max 10
_diffrn_reflns_limit_h_min -10
_diffrn_reflns_limit_k_max 11
_diffrn_reflns_limit_k_min -11
_diffrn_reflns_limit_l_max 15
_diffrn_reflns_limit_l_min -14
_diffrn_reflns_number 6811
_diffrn_reflns_theta_full 27.85
_diffrn_reflns_theta_max 27.85
_diffrn_reflns_theta_min 2.65
_exptl_absorpt_coefficient_mu 0.080
_exptl_absorpt_correction_T_max 1.0000
_exptl_absorpt_correction_T_min 0.8033
_exptl_absorpt_correction_type multi-scan
_exptl_crystal_colour orange
_exptl_crystal_density_diffrn 1.352
_exptl_crystal_density_meas ?
_exptl_crystal_density_method .
_exptl_crystal_description prism
_exptl_crystal_F_000 320
_exptl_crystal_size_max 0.45
_exptl_crystal_size_mid 0.20
_exptl_crystal_size_min 0.10
_refine_diff_density_max 0.238
_refine_diff_density_min -0.227
_refine_diff_density_rms 0.049
_refine_ls_extinction_method none
_refine_ls_goodness_of_fit_ref 1.063
_refine_ls_hydrogen_treatment mixed
_refine_ls_matrix_type full
_refine_ls_number_parameters 217
_refine_ls_number_reflns 3092
_refine_ls_number_restraints 0
_refine_ls_restrained_S_all 1.063
_refine_ls_R_factor_all 0.0580
_refine_ls_R_factor_gt 0.0468
_refine_ls_shift/su_max 0.000
_refine_ls_shift/su_mean 0.000
_refine_ls_structure_factor_coef Fsqd
_refine_ls_weighting_details 'calc w=1/[\s^2^(Fo^2^)+(0.0535P)^2^+0.2162P] where P=(Fo^2^+2Fc^2^)/3'
_refine_ls_weighting_scheme calc
_refine_ls_wR_factor_gt 0.1115
_refine_ls_wR_factor_ref 0.1202
_reflns_number_gt 2580
_reflns_number_total 3092
_reflns_threshold_expression >2sigma(I)
_cod_data_source_file jo701297q-File004.cif
_cod_data_source_block mm006
_cod_database_code 4022978

loop_
_symmetry_equiv_pos_as_xyz
'x, y, z'
'-x, -y, -z'

loop_
_atom_site_label
_atom_site_type_symbol
_atom_site_fract_x
_atom_site_fract_y
_atom_site_fract_z
_atom_site_U_iso_or_equiv
_atom_site_adp_type
_atom_site_occupancy
_atom_site_symmetry_multiplicity
_atom_site_calc_flag
_atom_site_refinement_flags
N1 N -0.28491(17) 0.62235(16) 0.44590(11) 0.0233(3) Uani 1 1 d .
N2 N -0.17949(18) 0.28207(16) 0.57613(10) 0.0231(3) Uani 1 1 d .
C1 C 0.45610(19) 0.29208(18) 0.19096(12) 0.0190(3) Uani 1 1 d .
C2 C 0.5805(2) 0.36733(19) 0.16111(12) 0.0224(3) Uani 1 1 d .
H2 H 0.5444 0.4800 0.1158 0.027 Uiso 1 1 calc R
C3 C 0.7597(2) 0.2754(2) 0.19841(13) 0.0260(3) Uani 1 1 d .
H3 H 0.8461 0.3258 0.1782 0.031 Uiso 1 1 calc R
C4 C 0.8125(2) 0.1109(2) 0.26493(13) 0.0251(3) Uani 1 1 d .
H4 H 0.9348 0.0496 0.2898 0.030 Uiso 1 1 calc R
C5 C 0.68741(19) 0.03523(18) 0.29536(12) 0.0212(3) Uani 1 1 d .
H5 H 0.7230 -0.0767 0.3416 0.025 Uiso 1 1 calc R
C6 C 0.50994(19) 0.12570(17) 0.25719(11) 0.0180(3) Uani 1 1 d .
C7 C 0.35697(19) 0.06190(17) 0.28168(12) 0.0178(3) Uani 1 1 d .
H7 H 0.3973 -0.0577 0.3281 0.021 Uiso 1 1 calc R
C8 C 0.25496(19) 0.37244(17) 0.15919(11) 0.0184(3) Uani 1 1 d .
H8 H 0.2162 0.4914 0.1119 0.022 Uiso 1 1 calc R
C9 C 0.24828(18) 0.24300(18) 0.10233(12) 0.0186(3) Uani 1 1 d .
C10 C 0.1937(2) 0.27671(19) -0.00257(12) 0.0237(3) Uani 1 1 d .
H10 H 0.1583 0.3892 -0.0481 0.028 Uiso 1 1 calc R
C11 C 0.1911(2) 0.1439(2) -0.04054(13) 0.0298(4) Uani 1 1 d .
H11 H 0.1527 0.1663 -0.1121 0.036 Uiso 1 1 calc R
C12 C 0.2440(2) -0.0208(2) 0.02504(13) 0.0287(4) Uani 1 1 d .
H12 H 0.2416 -0.1104 -0.0018 0.034 Uiso 1 1 calc R
C13 C 0.3004(2) -0.05515(19) 0.12971(13) 0.0233(3) Uani 1 1 d .
H13 H 0.3373 -0.1682 0.1745 0.028 Uiso 1 1 calc R
C14 C 0.30263(18) 0.07628(18) 0.16850(12) 0.0186(3) Uani 1 1 d .
C15 C 0.18369(18) 0.19893(17) 0.33689(11) 0.0165(3) Uani 1 1 d .
C16 C 0.12790(19) 0.36945(17) 0.27021(11) 0.0166(3) Uani 1 1 d .
C17 C -0.02415(19) 0.50806(17) 0.30699(12) 0.0188(3) Uani 1 1 d .
H17 H -0.0586 0.6216 0.2632 0.023 Uiso 1 1 calc R
C18 C -0.13083(19) 0.48175(17) 0.41112(12) 0.0181(3) Uani 1 1 d .
C19 C -0.07678(19) 0.31199(17) 0.47656(11) 0.0177(3) Uani 1 1 d .
C20 C 0.08477(19) 0.17030(17) 0.43772(11) 0.0174(3) Uani 1 1 d .
H20 H 0.1237 0.0565 0.4816 0.021 Uiso 1 1 calc R
C21 C -0.3790(2) 0.5893(2) 0.54278(13) 0.0253(3) Uani 1 1 d .
H21 H -0.4859 0.6832 0.5707 0.030 Uiso 1 1 calc R
C22 C -0.3270(2) 0.4200(2) 0.60648(13) 0.0268(3) Uani 1 1 d .
H22 H -0.4024 0.4047 0.6749 0.032 Uiso 1 1 calc R

loop_
_atom_site_aniso_label
_atom_site_aniso_U_11
_atom_site_aniso_U_22
_atom_site_aniso_U_33
_atom_site_aniso_U_23
_atom_site_aniso_U_13
_atom_site_aniso_U_12
N1 0.0234(6) 0.0222(6) 0.0241(7) -0.0078(5) -0.0004(5) -0.0091(6)
N2 0.0266(6) 0.0250(6) 0.0192(6) -0.0052(5) 0.0014(5) -0.0136(6)
C1 0.0179(6) 0.0208(7) 0.0185(7) -0.0057(5) -0.0002(5) -0.0083(6)
C2 0.0241(7) 0.0252(7) 0.0215(7) -0.0069(6) 0.0030(6) -0.0148(6)
C3 0.0217(7) 0.0379(8) 0.0273(8) -0.0121(6) 0.0028(6) -0.0195(7)
C4 0.0169(7) 0.0346(8) 0.0262(8) -0.0114(6) -0.0009(6) -0.0110(7)
C5 0.0187(7) 0.0226(7) 0.0212(7) -0.0071(6) -0.0031(5) -0.0063(6)
C6 0.0168(6) 0.0204(7) 0.0184(7) -0.0062(5) 0.0000(5) -0.0090(6)
C7 0.0171(6) 0.0164(6) 0.0194(7) -0.0018(5) -0.0023(5) -0.0076(6)
C8 0.0177(6) 0.0176(6) 0.0187(7) -0.0008(5) -0.0007(5) -0.0087(6)
C9 0.0125(6) 0.0211(7) 0.0209(7) -0.0049(5) 0.0005(5) -0.0069(6)
C10 0.0197(7) 0.0251(7) 0.0193(7) -0.0039(6) -0.0007(5) -0.0049(6)
C11 0.0297(8) 0.0355(9) 0.0215(8) -0.0106(6) -0.0051(6) -0.0084(7)
C12 0.0303(8) 0.0307(8) 0.0287(8) -0.0144(6) -0.0014(6) -0.0125(7)
C13 0.0225(7) 0.0220(7) 0.0252(8) -0.0068(6) -0.0015(6) -0.0088(6)
C14 0.0142(6) 0.0216(7) 0.0206(7) -0.0052(5) -0.0006(5) -0.0083(6)
C15 0.0159(6) 0.0178(6) 0.0189(7) -0.0026(5) -0.0046(5) -0.0092(6)
C16 0.0164(6) 0.0193(7) 0.0172(7) -0.0029(5) -0.0020(5) -0.0106(6)
C17 0.0211(7) 0.0178(6) 0.0190(7) -0.0012(5) -0.0042(5) -0.0101(6)
C18 0.0174(6) 0.0193(7) 0.0202(7) -0.0060(5) -0.0025(5) -0.0089(6)
C19 0.0203(7) 0.0223(7) 0.0162(7) -0.0048(5) -0.0020(5) -0.0132(6)
C20 0.0190(6) 0.0169(6) 0.0192(7) -0.0015(5) -0.0046(5) -0.0101(6)
C21 0.0246(7) 0.0277(8) 0.0232(8) -0.0110(6) 0.0019(6) -0.0100(7)
C22 0.0297(8) 0.0310(8) 0.0209(8) -0.0090(6) 0.0038(6) -0.0149(7)

loop_
_atom_type_symbol
_atom_type_description
_atom_type_scat_dispersion_real
_atom_type_scat_dispersion_imag
_atom_type_scat_source
C C 0.0033 0.0016 'International Tables Vol C Tables 4.2.6.8 and 6.1.1.4'
H H 0.0000 0.0000 'International Tables Vol C Tables 4.2.6.8 and 6.1.1.4'
N N 0.0061 0.0033 'International Tables Vol C Tables 4.2.6.8 and 6.1.1.4'

loop_
_geom_angle_atom_site_label_1
_geom_angle_atom_site_label_2
_geom_angle_atom_site_label_3
_geom_angle
C21 N1 C18 115.82(13)
C22 N2 C19 115.67(13)
C2 C1 C6 120.35(13)
C2 C1 C8 126.70(13)
C6 C1 C8 112.95(12)
C1 C2 C3 119.14(14)
C1 C2 H2 120.4
C3 C2 H2 120.4
C4 C3 C2 120.50(14)
C4 C3 H3 119.7
C2 C3 H3 119.7
C3 C4 C5 120.45(13)
C3 C4 H4 119.8
C5 C4 H4 119.8
C6 C5 C4 119.09(14)
C6 C5 H5 120.5
C4 C5 H5 120.5
C5 C6 C1 120.45(13)
C5 C6 C7 125.92(13)
C1 C6 C7 113.62(12)
C15 C7 C14 105.07(11)
C15 C7 C6 105.47(11)
C14 C7 C6 106.32(11)
C15 C7 H7 113.1
C14 C7 H7 113.1
C6 C7 H7 113.1
C9 C8 C1 106.20(10)
C9 C8 C16 105.27(11)
C1 C8 C16 105.47(11)
C9 C8 H8 113.1
C1 C8 H8 113.1
C16 C8 H8 113.1
C10 C9 C14 120.17(13)
C10 C9 C8 126.72(13)
C14 C9 C8 113.10(12)
C9 C10 C11 119.19(14)
C9 C10 H10 120.4
C11 C10 H10 120.4
C12 C11 C10 120.67(14)
C12 C11 H11 119.7
C10 C11 H11 119.7
C11 C12 C13 120.21(14)
C11 C12 H12 119.9
C13 C12 H12 119.9
C14 C13 C12 119.59(14)
C14 C13 H13 120.2
C12 C13 H13 120.2
C13 C14 C9 120.17(13)
C13 C14 C7 126.40(13)
C9 C14 C7 113.42(12)
C20 C15 C16 121.04(12)
C20 C15 C7 126.28(12)
C16 C15 C7 112.67(12)
C17 C16 C15 120.57(13)
C17 C16 C8 126.74(13)
C15 C16 C8 112.69(11)
C16 C17 C18 119.57(13)
C16 C17 H17 120.2
C18 C17 H17 120.2
N1 C18 C19 121.50(13)
N1 C18 C17 118.71(13)
C19 C18 C17 119.79(12)
N2 C19 C20 119.30(13)
N2 C19 C18 121.08(12)
C20 C19 C18 119.61(13)
C15 C20 C19 119.40(13)
C15 C20 H20 120.3
C19 C20 H20 120.3
N1 C21 C22 122.49(13)
N1 C21 H21 118.8
C22 C21 H21 118.8
N2 C22 C21 123.41(14)
N2 C22 H22 118.3
C21 C22 H22 118.3

loop_
_geom_bond_atom_site_label_1
_geom_bond_atom_site_label_2
_geom_bond_distance
N1 C21 1.318(2)
N1 C18 1.3694(18)
N2 C22 1.3151(19)
N2 C19 1.3690(18)
C1 C2 1.385(2)
C1 C6 1.3997(19)
C1 C8 1.5273(19)
C2 C3 1.396(2)
C2 H2 0.9500
C3 C4 1.389(2)
C3 H3 0.9500
C4 C5 1.393(2)
C4 H4 0.9500
C5 C6 1.3891(19)
C5 H5 0.9500
C6 C7 1.5255(19)
C7 C15 1.5234(18)
C7 C14 1.5245(19)
C7 H7 1.0000
C8 C9 1.5267(19)
C8 C16 1.5310(18)
C8 H8 1.0000
C9 C10 1.385(2)
C9 C14 1.4014(19)
C10 C11 1.391(2)
C10 H10 0.9500
C11 C12 1.386(2)
C11 H11 0.9500
C12 C13 1.387(2)
C12 H12 0.9500
C13 C14 1.3842(19)
C13 H13 0.9500
C15 C20 1.3632(19)
C15 C16 1.4287(18)
C16 C17 1.3619(19)
C17 C18 1.419(2)
C17 H17 0.9500
C18 C19 1.4187(19)
C19 C20 1.4182(19)
C20 H20 0.9500
C21 C22 1.409(2)
C21 H21 0.9500
C22 H22 0.9500

loop_
_geom_torsion_atom_site_label_1
_geom_torsion_atom_site_label_2
_geom_torsion_atom_site_label_3
_geom_torsion_atom_site_label_4
_geom_torsion
C6 C1 C2 C3 -0.3(2)
C8 C1 C2 C3 179.50(13)
C1 C2 C3 C4 -0.2(2)
C2 C3 C4 C5 0.0(2)
C3 C4 C5 C6 0.7(2)
C4 C5 C6 C1 -1.3(2)
C4 C5 C6 C7 179.54(12)
C2 C1 C6 C5 1.1(2)
C8 C1 C6 C5 -178.75(12)
C2 C1 C6 C7 -179.64(12)
C8 C1 C6 C7 0.52(16)
C5 C6 C7 C15 122.49(14)
C1 C6 C7 C15 -56.72(15)
C5 C6 C7 C14 -126.27(14)
C1 C6 C7 C14 54.51(14)
C2 C1 C8 C9 124.66(14)
C6 C1 C8 C9 -55.50(14)
C2 C1 C8 C16 -123.94(14)
C6 C1 C8 C16 55.90(14)
C1 C8 C9 C10 -125.39(14)
C16 C8 C9 C10 123.07(14)
C1 C8 C9 C14 55.44(14)
C16 C8 C9 C14 -56.11(14)
C14 C9 C10 C11 0.8(2)
C8 C9 C10 C11 -178.29(13)
C9 C10 C11 C12 -0.6(2)
C10 C11 C12 C13 0.0(2)
C11 C12 C13 C14 0.3(2)
C12 C13 C14 C9 0.0(2)
C12 C13 C14 C7 178.83(14)
C10 C9 C14 C13 -0.6(2)
C8 C9 C14 C13 178.69(12)
C10 C9 C14 C7 -179.56(12)
C8 C9 C14 C7 -0.32(16)
C15 C7 C14 C13 -121.98(14)
C6 C7 C14 C13 126.52(14)
C15 C7 C14 C9 56.96(15)
C6 C7 C14 C9 -54.55(14)
C14 C7 C15 C20 122.57(14)
C6 C7 C15 C20 -125.32(14)
C14 C7 C15 C16 -56.54(14)
C6 C7 C15 C16 55.58(14)
C20 C15 C16 C17 1.1(2)
C7 C15 C16 C17 -179.76(12)
C20 C15 C16 C8 -178.70(12)
C7 C15 C16 C8 0.46(16)
C9 C8 C16 C17 -123.98(14)
C1 C8 C16 C17 123.96(15)
C9 C8 C16 C15 55.78(14)
C1 C8 C16 C15 -56.28(14)
C15 C16 C17 C18 -1.7(2)
C8 C16 C17 C18 178.05(13)
C21 N1 C18 C19 -0.4(2)
C21 N1 C18 C17 179.46(13)
C16 C17 C18 N1 -179.04(13)
C16 C17 C18 C19 0.8(2)
C22 N2 C19 C20 179.90(13)
C22 N2 C19 C18 -0.9(2)
N1 C18 C19 N2 1.4(2)
C17 C18 C19 N2 -178.50(13)
N1 C18 C19 C20 -179.48(13)
C17 C18 C19 C20 0.7(2)
C16 C15 C20 C19 0.4(2)
C7 C15 C20 C19 -178.61(12)
N2 C19 C20 C15 177.90(12)
C18 C19 C20 C15 -1.3(2)
C18 N1 C21 C22 -0.9(2)
C19 N2 C22 C21 -0.3(2)
N1 C21 C22 N2 1.3(2)
